data_1544842
loop_
_publ_author_name
'Chen, Changjuan'
'Cui, Yaqin'
'Mao, Xiaoyang'
'Pan, Xiaobo'
'Wu, Jincai'

_publ_section_title
;
 Suppressing Cyclic Polymerization for Isoselective Synthesis of
 High-Molecular-Weight Linear Polylactide Catalyzed by Sodium/Potassium
 Sulfonamidate Complexes
;
_journal_issue 1
_journal_name_full Macromolecules
_journal_page_first 83
_journal_paper_doi 10.1021/acs.macromol.6b02271
_journal_volume 50
_journal_year 2017
_chemical_formula_moiety 'C29 H32 N2 Na O10 S'
_chemical_formula_sum 'C29 H32 N2 Na O10 S'
_chemical_formula_weight 623.61
_space_group_crystal_system monoclinic
_space_group_IT_number 14
_space_group_name_Hall '-P 2yn'
_space_group_name_H-M_alt 'P 1 21/n 1'
_symmetry_space_group_name_Hall '-P 2yn'
_symmetry_space_group_name_H-M 'P 1 21/n 1'
_atom_sites_solution_hydrogens geom
_atom_sites_solution_primary direct
_audit_creation_date 2016-04-27
_audit_creation_method
;
Olex2 1.2
(compiled 2016.02.19 svn.r3266 for OlexSys, GUI svn.r5155)
;
_cell_angle_alpha 90
_cell_angle_beta 91.924(7)
_cell_angle_gamma 90
_cell_formula_units_Z 4
_cell_length_a 10.7318(8)
_cell_length_b 16.8460(15)
_cell_length_c 16.1244(13)
_cell_measurement_reflns_used 2591
_cell_measurement_temperature 293.00(10)
_cell_measurement_theta_max 28.1080
_cell_measurement_theta_min 3.9330
_cell_volume 2913.5(4)
_computing_cell_refinement
;
CrysAlisPro, Agilent Technologies,
Version 1.171.37.35 (release 13-08-2014 CrysAlis171 .NET)
(compiled Aug 13 2014,18:06:01)
;
_computing_data_collection
;
CrysAlisPro, Agilent Technologies,
Version 1.171.37.35 (release 13-08-2014 CrysAlis171 .NET)
(compiled Aug 13 2014,18:06:01)
;
_computing_data_reduction
;
CrysAlisPro, Agilent Technologies,
Version 1.171.37.35 (release 13-08-2014 CrysAlis171 .NET)
(compiled Aug 13 2014,18:06:01)
;
_computing_molecular_graphics 'Olex2 (Dolomanov et al., 2009)'
_computing_publication_material 'Olex2 (Dolomanov et al., 2009)'
_computing_structure_refinement 'ShelXL (Sheldrick, 2015)'
_computing_structure_solution 'ShelXT (Sheldrick, 2015)'
_diffrn_ambient_environment air
_diffrn_ambient_temperature 293.00(10)
_diffrn_detector 'CCD plate'
_diffrn_detector_area_resol_mean 16.0733
_diffrn_detector_type Eos
_diffrn_measured_fraction_theta_full 0.996
_diffrn_measured_fraction_theta_max 0.996
_diffrn_measurement_details
;
#__ type_ start__ end____ width___ exp.time_
  1 omega  -28.00   -3.00   1.0000    6.0000
omega____ theta____ kappa____ phi______ frames
    -       21.2104  -38.0000   60.0000 25

#__ type_ start__ end____ width___ exp.time_
  2 omega  -11.00   25.00   1.0000    6.0000
omega____ theta____ kappa____ phi______ frames
    -      -16.6791  -99.0000    0.0000 36

#__ type_ start__ end____ width___ exp.time_
  3 omega  -11.00   39.00   1.0000    6.0000
omega____ theta____ kappa____ phi______ frames
    -       21.2104  -57.0000  -30.0000 50

#__ type_ start__ end____ width___ exp.time_
  4 omega  -48.00   43.00   1.0000    6.0000
omega____ theta____ kappa____ phi______ frames
    -       21.2104  -57.0000 -150.0000 91

#__ type_ start__ end____ width___ exp.time_
  5 omega   -1.00   39.00   1.0000    6.0000
omega____ theta____ kappa____ phi______ frames
    -       21.2104  -99.0000  150.0000 40
;
_diffrn_measurement_device 'four-circle diffractometer'
_diffrn_measurement_device_type 'SuperNova, Dual, Cu at zero, Eos'
_diffrn_measurement_method '\w scans'
_diffrn_orient_matrix_UB_11 0.0028047000
_diffrn_orient_matrix_UB_12 0.0037740000
_diffrn_orient_matrix_UB_13 0.0438203000
_diffrn_orient_matrix_UB_21 0.0316122000
_diffrn_orient_matrix_UB_22 -0.0368946000
_diffrn_orient_matrix_UB_23 0.0032827000
_diffrn_orient_matrix_UB_31 0.0580255000
_diffrn_orient_matrix_UB_32 0.0199572000
_diffrn_orient_matrix_UB_33 -0.0022091000
_diffrn_radiation_monochromator mirror
_diffrn_radiation_probe x-ray
_diffrn_radiation_type MoK\a
_diffrn_radiation_wavelength 0.71073
_diffrn_reflns_av_R_equivalents 0.0383
_diffrn_reflns_av_unetI/netI 0.0599
_diffrn_reflns_Laue_measured_fraction_full 0.996
_diffrn_reflns_Laue_measured_fraction_max 0.996
_diffrn_reflns_limit_h_max 12
_diffrn_reflns_limit_h_min -12
_diffrn_reflns_limit_k_max 20
_diffrn_reflns_limit_k_min -19
_diffrn_reflns_limit_l_max 19
_diffrn_reflns_limit_l_min -19
_diffrn_reflns_number 11368
_diffrn_reflns_point_group_measured_fraction_full 0.996
_diffrn_reflns_point_group_measured_fraction_max 0.996
_diffrn_reflns_theta_full 24.996
_diffrn_reflns_theta_max 24.996
_diffrn_reflns_theta_min 3.301
_diffrn_source 'SuperNova (Mo) X-ray Source'
_exptl_absorpt_coefficient_mu 0.187
_exptl_absorpt_correction_T_max 1.00000
_exptl_absorpt_correction_T_min 0.86293
_exptl_absorpt_correction_type multi-scan
_exptl_absorpt_process_details
;
CrysAlisPro, Agilent Technologies,
Version 1.171.37.35 (release 13-08-2014 CrysAlis171 .NET)
(compiled Aug 13 2014,18:06:01)
Empirical absorption correction using spherical harmonics,
 implemented in SCALE3 ABSPACK scaling algorithm.
;
_exptl_crystal_colour yellow
_exptl_crystal_colour_primary yellow
_exptl_crystal_density_diffrn 1.422
_exptl_crystal_description prism
_exptl_crystal_F_000 1308
_exptl_crystal_size_max 0.3
_exptl_crystal_size_mid 0.28
_exptl_crystal_size_min 0.2
_refine_diff_density_max 0.531
_refine_diff_density_min -0.520
_refine_diff_density_rms 0.059
_refine_ls_extinction_method none
_refine_ls_goodness_of_fit_ref 0.995
_refine_ls_hydrogen_treatment constr
_refine_ls_matrix_type full
_refine_ls_number_parameters 388
_refine_ls_number_reflns 5113
_refine_ls_number_restraints 0
_refine_ls_restrained_S_all 0.995
_refine_ls_R_factor_all 0.0777
_refine_ls_R_factor_gt 0.0534
_refine_ls_shift/su_max 0.001
_refine_ls_shift/su_mean 0.000
_refine_ls_structure_factor_coef Fsqd
_refine_ls_weighting_details 'w=1/[\s^2^(Fo^2^)+(0.1000P)^2^] where P=(Fo^2^+2Fc^2^)/3'
_refine_ls_weighting_scheme calc
_refine_ls_wR_factor_gt 0.1452
_refine_ls_wR_factor_ref 0.1687
_reflns_Friedel_coverage 0.000
_reflns_number_gt 3714
_reflns_number_total 5113
_reflns_threshold_expression 'I > 2\s(I)'
_cod_data_source_file ma6b02271_si_007.cif
_cod_data_source_block wujc_0426_1
_cod_depositor_comments 'Adding full bibliography for 1544839--1544842.cif.'
_cod_database_code 1544842
_shelx_space_group_comment
;
The symmetry employed for this shelxl refinement is uniquely defined
by the following loop, which should always be used as a source of
symmetry information in preference to the above space-group names.
They are only intended as comments.
;
_reflns_odcompleteness_completeness 99.74
_reflns_odcompleteness_iscentric 1
_reflns_odcompleteness_theta 26.32
_olex2_refinement_description
;
1. Fixed Uiso
 At 1.2 times of:
  All C(H) groups, All C(H,H) groups
2.a Ternary CH refined with riding coordinates:
 C7(H7)
2.b Secondary CH2 refined with riding coordinates:
 C28(H28A,H28B), C29(H29A,H29B), C21(H21A,H21B), C20(H20A,H20B), C27(H27A,
 H27B), C26(H26A,H26B), C25(H25A,H25B), C22(H22A,H22B), C23(H23A,H23B)
2.c Aromatic/amide H refined with riding coordinates:
 C6(H6), C9(H9), C15(H15), C2(H2), C18(H18), C10(H10), C5(H5), C12(H12),
 C17(H17), C11(H11), C16(H16), C3(H3), C24(H24)
;
_shelx_shelxl_version_number 2014/7
_olex2_submission_special_instructions 'No special instructions were received'

loop_
_space_group_symop_operation_xyz
'x, y, z'
'-x+1/2, y+1/2, -z+1/2'
'-x, -y, -z'
'x-1/2, -y-1/2, z-1/2'

loop_
_atom_site_label
_atom_site_type_symbol
_atom_site_fract_x
_atom_site_fract_y
_atom_site_fract_z
_atom_site_U_iso_or_equiv
_atom_site_adp_type
_atom_site_occupancy
_atom_site_site_symmetry_order
_atom_site_calc_flag
_atom_site_refinement_flags_posn
S1 S 0.69470(6) 0.33254(4) 0.36711(4) 0.0259(2) Uani 1 1 d .
Na1 Na 0.56638(9) 0.17924(6) 0.42071(6) 0.0272(3) Uani 1 1 d .
O2 O 0.75228(17) 0.36379(12) 0.29359(11) 0.0346(5) Uani 1 1 d .
O1 O 0.56155(16) 0.31604(11) 0.36008(12) 0.0306(5) Uani 1 1 d .
O7 O 0.49411(17) 0.23416(12) 0.55466(12) 0.0338(5) Uani 1 1 d .
O10 O 1.02210(17) 0.11016(12) 0.47674(12) 0.0355(5) Uani 1 1 d .
O6 O 0.62586(17) 0.09848(13) 0.54660(12) 0.0378(5) Uani 1 1 d .
O4 O 0.45202(19) 0.11208(12) 0.30495(12) 0.0393(5) Uani 1 1 d .
O3 O 0.33411(17) 0.19390(13) 0.42352(12) 0.0373(5) Uani 1 1 d .
O5 O 0.66454(19) 0.05569(12) 0.38341(14) 0.0419(5) Uani 1 1 d .
O12 O 0.8740(2) 0.61288(14) 0.63527(14) 0.0516(7) Uani 1 1 d .
O11 O 0.7172(2) 0.56611(15) 0.70044(14) 0.0527(6) Uani 1 1 d .
N1 N 0.75744(18) 0.25831(13) 0.40682(13) 0.0233(5) Uani 1 1 d .
N2 N 0.7827(2) 0.56925(15) 0.63944(16) 0.0369(6) Uani 1 1 d .
C7 C 0.8947(2) 0.24911(16) 0.40150(15) 0.0239(6) Uani 1 1 d .
H7 H 0.9281 0.2942 0.3709 0.029 Uiso 1 1 calc R
C19 C 0.9231(2) 0.17305(16) 0.35602(16) 0.0253(6) Uani 1 1 d .
C8 C 0.9546(2) 0.24732(17) 0.48822(16) 0.0269(6) Uani 1 1 d .
C1 C 0.7072(2) 0.41130(16) 0.44161(16) 0.0267(6) Uani 1 1 d .
C13 C 1.0104(2) 0.17938(17) 0.52081(17) 0.0284(6) Uani 1 1 d .
C6 C 0.6426(2) 0.40503(18) 0.51491(18) 0.0324(7) Uani 1 1 d .
H6 H 0.5846 0.3645 0.5207 0.039 Uiso 1 1 calc R
C14 C 0.9799(2) 0.10908(17) 0.39444(17) 0.0292(7) Uani 1 1 d .
C4 C 0.7517(2) 0.51702(17) 0.56864(18) 0.0302(7) Uani 1 1 d .
C9 C 0.9526(2) 0.31415(19) 0.53895(17) 0.0326(7) Uani 1 1 d .
H9 H 0.9172 0.3608 0.5181 0.039 Uiso 1 1 calc R
C15 C 0.9978(2) 0.03765(18) 0.3532(2) 0.0358(7) Uani 1 1 d .
H15 H 1.0349 -0.0050 0.3811 0.043 Uiso 1 1 calc R
C2 C 0.7900(3) 0.47332(17) 0.43189(18) 0.0347(7) Uani 1 1 d .
H2 H 0.8297 0.4794 0.3819 0.042 Uiso 1 1 calc R
C18 C 0.8858(3) 0.16441(19) 0.27235(18) 0.0340(7) Uani 1 1 d .
H18 H 0.8469 0.2066 0.2447 0.041 Uiso 1 1 calc R
C10 C 1.0017(3) 0.3133(2) 0.61964(18) 0.0397(8) Uani 1 1 d .
H10 H 0.9998 0.3588 0.6522 0.048 Uiso 1 1 calc R
C5 C 0.6637(3) 0.45813(18) 0.57883(18) 0.0339(7) Uani 1 1 d .
H5 H 0.6199 0.4545 0.6275 0.041 Uiso 1 1 calc R
C12 C 1.0583(2) 0.1767(2) 0.60259(18) 0.0366(8) Uani 1 1 d .
H12 H 1.0930 0.1300 0.6238 0.044 Uiso 1 1 calc R
C17 C 0.9060(3) 0.0939(2) 0.23002(19) 0.0395(8) Uani 1 1 d .
H17 H 0.8827 0.0896 0.1741 0.047 Uiso 1 1 calc R
C11 C 1.0537(3) 0.2435(2) 0.65129(18) 0.0411(8) Uani 1 1 d .
H11 H 1.0855 0.2420 0.7056 0.049 Uiso 1 1 calc R
C28 C 0.3631(3) 0.2464(2) 0.55833(19) 0.0388(7) Uani 1 1 d .
H28A H 0.3459 0.2909 0.5944 0.047 Uiso 1 1 calc R
H28B H 0.3232 0.1996 0.5801 0.047 Uiso 1 1 calc R
C16 C 0.9608(3) 0.02997(19) 0.2711(2) 0.0379(8) Uani 1 1 d .
H16 H 0.9725 -0.0177 0.2434 0.045 Uiso 1 1 calc R
C3 C 0.8142(3) 0.52639(18) 0.49590(19) 0.0373(7) Uani 1 1 d .
H3 H 0.8712 0.5674 0.4900 0.045 Uiso 1 1 calc R
C29 C 0.3146(3) 0.26301(19) 0.4723(2) 0.0382(7) Uani 1 1 d .
H29A H 0.2264 0.2756 0.4728 0.046 Uiso 1 1 calc R
H29B H 0.3582 0.3079 0.4493 0.046 Uiso 1 1 calc R
C21 C 0.3206(3) 0.1279(2) 0.2970(2) 0.0448(9) Uani 1 1 d .
H21A H 0.2742 0.0853 0.3222 0.054 Uiso 1 1 calc R
H21B H 0.2950 0.1312 0.2389 0.054 Uiso 1 1 calc R
C20 C 0.2947(3) 0.2036(2) 0.33888(19) 0.0412(8) Uani 1 1 d .
H20A H 0.3403 0.2465 0.3137 0.049 Uiso 1 1 calc R
H20B H 0.2064 0.2157 0.3347 0.049 Uiso 1 1 calc R
C27 C 0.5496(3) 0.2013(2) 0.62867(18) 0.0432(8) Uani 1 1 d .
H27A H 0.4919 0.1651 0.6543 0.052 Uiso 1 1 calc R
H27B H 0.5707 0.2431 0.6680 0.052 Uiso 1 1 calc R
C24 C 0.6812(3) 0.00125(19) 0.4479(2) 0.0452(8) Uani 1 1 d .
H24 H 0.6684 -0.0532 0.4442 0.054 Uiso 1 1 calc R
C26 C 0.6645(3) 0.1579(2) 0.60505(19) 0.0415(8) Uani 1 1 d .
H26A H 0.7230 0.1941 0.5804 0.050 Uiso 1 1 calc R
H26B H 0.7046 0.1337 0.6535 0.050 Uiso 1 1 calc R
C25 C 0.7229(3) 0.0453(2) 0.5238(2) 0.0480(9) Uani 1 1 d .
H25A H 0.7411 0.0083 0.5687 0.058 Uiso 1 1 calc R
H25B H 0.7982 0.0749 0.5131 0.058 Uiso 1 1 calc R
C22 C 0.4837(3) 0.0308(2) 0.2930(2) 0.0463(8) Uani 1 1 d .
H22A H 0.4571 0.0135 0.2378 0.056 Uiso 1 1 calc R
H22B H 0.4435 -0.0023 0.3334 0.056 Uiso 1 1 calc R
C23 C 0.6198(3) 0.0252(2) 0.3036(2) 0.0486(9) Uani 1 1 d .
H23A H 0.6447 -0.0299 0.2986 0.058 Uiso 1 1 calc R
H23B H 0.6583 0.0548 0.2597 0.058 Uiso 1 1 calc R

loop_
_atom_site_aniso_label
_atom_site_aniso_U_11
_atom_site_aniso_U_22
_atom_site_aniso_U_33
_atom_site_aniso_U_23
_atom_site_aniso_U_13
_atom_site_aniso_U_12
S1 0.0298(4) 0.0240(4) 0.0235(4) 0.0029(3) -0.0041(3) -0.0027(3)
Na1 0.0271(6) 0.0248(6) 0.0296(6) 0.0003(5) 0.0007(4) -0.0025(4)
O2 0.0461(12) 0.0318(12) 0.0257(10) 0.0093(10) -0.0003(9) -0.0027(9)
O1 0.0289(10) 0.0289(11) 0.0333(11) 0.0013(10) -0.0077(8) -0.0005(8)
O7 0.0302(10) 0.0383(13) 0.0330(11) 0.0056(10) 0.0032(8) -0.0026(9)
O10 0.0358(11) 0.0319(12) 0.0383(12) 0.0044(10) -0.0085(9) 0.0014(9)
O6 0.0287(10) 0.0414(13) 0.0435(12) 0.0081(11) 0.0015(9) 0.0029(9)
O4 0.0509(13) 0.0322(13) 0.0345(12) 0.0001(10) -0.0036(9) -0.0052(10)
O3 0.0353(11) 0.0401(13) 0.0359(11) 0.0035(11) -0.0057(9) -0.0011(9)
O5 0.0444(12) 0.0298(12) 0.0514(13) -0.0041(11) 0.0000(10) 0.0006(9)
O12 0.0609(15) 0.0431(14) 0.0500(15) 0.0000(12) -0.0118(12) -0.0228(12)
O11 0.0612(15) 0.0528(16) 0.0444(14) -0.0177(13) 0.0039(11) -0.0079(12)
N1 0.0252(11) 0.0207(12) 0.0238(11) 0.0023(10) 0.0000(9) -0.0019(9)
N2 0.0431(15) 0.0276(15) 0.0391(15) 0.0000(12) -0.0112(12) -0.0016(12)
C7 0.0228(13) 0.0268(16) 0.0223(13) 0.0039(12) 0.0021(10) -0.0079(11)
C19 0.0222(13) 0.0287(16) 0.0256(14) 0.0006(13) 0.0086(10) -0.0059(11)
C8 0.0205(13) 0.0335(17) 0.0266(14) 0.0047(13) -0.0006(10) -0.0064(11)
C1 0.0302(14) 0.0210(15) 0.0285(14) 0.0046(13) -0.0051(11) 0.0000(11)
C13 0.0225(14) 0.0293(16) 0.0334(15) 0.0032(14) 0.0013(11) -0.0037(12)
C6 0.0269(14) 0.0306(17) 0.0396(16) -0.0042(15) 0.0012(12) -0.0067(12)
C14 0.0224(13) 0.0310(17) 0.0342(15) 0.0033(14) 0.0025(11) -0.0036(12)
C4 0.0323(15) 0.0229(15) 0.0347(16) -0.0033(14) -0.0064(12) 0.0002(12)
C9 0.0287(15) 0.0378(18) 0.0311(15) -0.0025(15) -0.0024(11) 0.0010(13)
C15 0.0301(15) 0.0268(17) 0.0508(19) 0.0036(16) 0.0026(13) 0.0002(12)
C2 0.0447(17) 0.0286(17) 0.0307(16) 0.0058(14) -0.0012(13) -0.0085(14)
C18 0.0340(15) 0.0396(19) 0.0288(15) 0.0047(15) 0.0088(12) 0.0007(13)
C10 0.0373(17) 0.053(2) 0.0282(16) -0.0051(16) -0.0040(13) 0.0014(15)
C5 0.0342(15) 0.0312(17) 0.0368(16) -0.0035(15) 0.0064(12) -0.0019(13)
C12 0.0309(15) 0.044(2) 0.0342(16) 0.0146(16) -0.0058(12) -0.0029(13)
C17 0.0480(18) 0.042(2) 0.0290(16) -0.0082(16) 0.0091(13) -0.0035(15)
C11 0.0372(17) 0.060(2) 0.0251(15) 0.0048(17) -0.0074(12) -0.0005(15)
C28 0.0409(17) 0.0355(19) 0.0406(17) -0.0061(16) 0.0098(13) 0.0012(14)
C16 0.0353(16) 0.0324(18) 0.0468(19) -0.0062(16) 0.0129(13) 0.0006(13)
C3 0.0423(17) 0.0283(17) 0.0409(18) 0.0061(15) -0.0054(13) -0.0105(13)
C29 0.0284(15) 0.0328(18) 0.0539(19) -0.0006(16) 0.0071(13) 0.0036(13)
C21 0.0360(17) 0.058(2) 0.0394(18) 0.0048(17) -0.0115(14) -0.0138(15)
C20 0.0313(16) 0.051(2) 0.0406(18) 0.0056(17) -0.0101(13) -0.0024(14)
C27 0.054(2) 0.049(2) 0.0266(15) -0.0018(16) 0.0010(14) -0.0089(16)
C24 0.0471(19) 0.0224(17) 0.067(2) 0.0042(17) 0.0145(17) 0.0021(14)
C26 0.0385(17) 0.054(2) 0.0318(16) 0.0124(17) -0.0070(13) -0.0070(15)
C25 0.0308(16) 0.056(2) 0.058(2) 0.030(2) 0.0095(14) 0.0158(15)
C22 0.057(2) 0.038(2) 0.0433(19) -0.0063(17) 0.0018(15) -0.0057(15)
C23 0.054(2) 0.040(2) 0.053(2) -0.0235(18) 0.0154(16) -0.0039(16)

loop_
_atom_type_symbol
_atom_type_description
_atom_type_scat_dispersion_real
_atom_type_scat_dispersion_imag
_atom_type_scat_source
C C 0.0033 0.0016 'International Tables Vol C Tables 4.2.6.8 and 6.1.1.4'
H H 0.0000 0.0000 'International Tables Vol C Tables 4.2.6.8 and 6.1.1.4'
N N 0.0061 0.0033 'International Tables Vol C Tables 4.2.6.8 and 6.1.1.4'
Na Na 0.0362 0.0249 'International Tables Vol C Tables 4.2.6.8 and 6.1.1.4'
O O 0.0106 0.0060 'International Tables Vol C Tables 4.2.6.8 and 6.1.1.4'
S S 0.1246 0.1234 'International Tables Vol C Tables 4.2.6.8 and 6.1.1.4'

loop_
_geom_angle_atom_site_label_1
_geom_angle_atom_site_label_2
_geom_angle_atom_site_label_3
_geom_angle
O2 S1 Na1 137.94(9)
O2 S1 O1 116.65(11)
O2 S1 N1 116.03(12)
O2 S1 C1 104.73(12)
O1 S1 Na1 53.99(8)
O1 S1 N1 106.85(11)
O1 S1 C1 104.17(12)
N1 S1 Na1 52.86(8)
N1 S1 C1 107.39(12)
C1 S1 Na1 117.33(9)
O1 Na1 S1 28.08(4)
O1 Na1 O6 144.76(8)
O1 Na1 O3 84.77(7)
O7 Na1 S1 95.01(6)
O7 Na1 O1 89.64(7)
O7 Na1 O6 65.10(7)
O7 Na1 O3 67.04(7)
O6 Na1 S1 125.50(6)
O4 Na1 S1 112.89(6)
O4 Na1 O1 97.08(7)
O4 Na1 O7 131.43(8)
O4 Na1 O6 117.97(8)
O4 Na1 O3 65.81(7)
O3 Na1 S1 112.25(6)
O3 Na1 O6 105.37(7)
O5 Na1 S1 116.84(6)
O5 Na1 O1 134.33(8)
O5 Na1 O7 133.21(8)
O5 Na1 O6 68.48(8)
O5 Na1 O4 68.15(7)
O5 Na1 O3 122.08(8)
O5 Na1 N1 94.13(8)
N1 Na1 S1 30.10(5)
N1 Na1 O1 58.17(7)
N1 Na1 O7 99.33(7)
N1 Na1 O6 100.19(7)
N1 Na1 O4 124.93(8)
N1 Na1 O3 141.27(8)
S1 O1 Na1 97.93(9)
C28 O7 Na1 115.18(16)
C28 O7 C27 114.0(2)
C27 O7 Na1 116.50(17)
C13 O10 C14 118.2(2)
C26 O6 Na1 102.39(16)
C26 O6 C25 114.3(2)
C25 O6 Na1 107.41(17)
C21 O4 Na1 116.30(18)
C22 O4 Na1 115.27(17)
C22 O4 C21 113.8(2)
C29 O3 Na1 104.79(15)
C20 O3 Na1 104.90(17)
C20 O3 C29 113.0(2)
C24 O5 Na1 115.27(18)
C24 O5 C23 117.3(3)
C23 O5 Na1 113.03(18)
S1 N1 Na1 97.04(10)
C7 N1 S1 118.57(17)
C7 N1 Na1 141.16(17)
O12 N2 O11 123.3(3)
O12 N2 C4 118.4(3)
O11 N2 C4 118.4(2)
N1 C7 H7 109.2
N1 C7 C19 109.45(19)
N1 C7 C8 109.8(2)
C19 C7 H7 109.2
C19 C7 C8 110.1(2)
C8 C7 H7 109.2
C14 C19 C7 122.6(2)
C14 C19 C18 117.4(3)
C18 C19 C7 119.9(2)
C13 C8 C7 121.9(3)
C13 C8 C9 117.4(2)
C9 C8 C7 120.7(3)
C6 C1 S1 118.9(2)
C2 C1 S1 121.1(2)
C2 C1 C6 119.5(3)
O10 C13 C8 123.4(2)
O10 C13 C12 115.0(3)
C8 C13 C12 121.6(3)
C1 C6 H6 119.6
C5 C6 C1 120.7(3)
C5 C6 H6 119.6
O10 C14 C15 115.0(3)
C19 C14 O10 123.1(3)
C19 C14 C15 121.9(3)
C5 C4 N2 118.3(3)
C3 C4 N2 119.2(3)
C3 C4 C5 122.4(3)
C8 C9 H9 119.0
C10 C9 C8 122.0(3)
C10 C9 H9 119.0
C14 C15 H15 120.0
C16 C15 C14 120.1(3)
C16 C15 H15 120.0
C1 C2 H2 119.7
C3 C2 C1 120.6(3)
C3 C2 H2 119.7
C19 C18 H18 119.4
C17 C18 C19 121.1(3)
C17 C18 H18 119.4
C9 C10 H10 120.4
C9 C10 C11 119.2(3)
C11 C10 H10 120.4
C6 C5 C4 118.2(3)
C6 C5 H5 120.9
C4 C5 H5 120.9
C13 C12 H12 120.2
C11 C12 C13 119.5(3)
C11 C12 H12 120.2
C18 C17 H17 120.0
C16 C17 C18 120.0(3)
C16 C17 H17 120.0
C10 C11 H11 119.9
C12 C11 C10 120.3(3)
C12 C11 H11 119.9
O7 C28 H28A 110.2
O7 C28 H28B 110.2
O7 C28 C29 107.6(2)
H28A C28 H28B 108.5
C29 C28 H28A 110.2
C29 C28 H28B 110.2
C15 C16 C17 119.5(3)
C15 C16 H16 120.3
C17 C16 H16 120.3
C4 C3 C2 118.4(3)
C4 C3 H3 120.8
C2 C3 H3 120.8
O3 C29 C28 107.9(2)
O3 C29 H29A 110.1
O3 C29 H29B 110.1
C28 C29 H29A 110.1
C28 C29 H29B 110.1
H29A C29 H29B 108.4
O4 C21 H21A 110.0
O4 C21 H21B 110.0
O4 C21 C20 108.6(2)
H21A C21 H21B 108.4
C20 C21 H21A 110.0
C20 C21 H21B 110.0
O3 C20 C21 106.6(3)
O3 C20 H20A 110.4
O3 C20 H20B 110.4
C21 C20 H20A 110.4
C21 C20 H20B 110.4
H20A C20 H20B 108.6
O7 C27 H27A 110.2
O7 C27 H27B 110.2
O7 C27 C26 107.5(2)
H27A C27 H27B 108.5
C26 C27 H27A 110.2
C26 C27 H27B 110.2
O5 C24 H24 125.9
O5 C24 C25 108.3(3)
C25 C24 H24 125.9
O6 C26 C27 106.7(2)
O6 C26 H26A 110.4
O6 C26 H26B 110.4
C27 C26 H26A 110.4
C27 C26 H26B 110.4
H26A C26 H26B 108.6
O6 C25 C24 108.8(2)
O6 C25 H25A 109.9
O6 C25 H25B 109.9
C24 C25 H25A 109.9
C24 C25 H25B 109.9
H25A C25 H25B 108.3
O4 C22 H22A 110.4
O4 C22 H22B 110.4
O4 C22 C23 106.7(3)
H22A C22 H22B 108.6
C23 C22 H22A 110.4
C23 C22 H22B 110.4
O5 C23 C22 112.2(3)
O5 C23 H23A 109.2
O5 C23 H23B 109.2
C22 C23 H23A 109.2
C22 C23 H23B 109.2
H23A C23 H23B 107.9

loop_
_geom_bond_atom_site_label_1
_geom_bond_atom_site_label_2
_geom_bond_distance
S1 Na1 3.0647(13)
S1 O2 1.4538(19)
S1 O1 1.4564(19)
S1 N1 1.549(2)
S1 C1 1.792(3)
Na1 O1 2.503(2)
Na1 O7 2.497(2)
Na1 O6 2.508(2)
Na1 O4 2.473(2)
Na1 O3 2.507(2)
Na1 O5 2.418(2)
Na1 N1 2.462(2)
O7 C28 1.424(3)
O7 C27 1.427(3)
O10 C13 1.373(3)
O10 C14 1.388(3)
O6 C26 1.427(4)
O6 C25 1.431(4)
O4 C21 1.437(4)
O4 C22 1.425(4)
O3 C29 1.425(4)
O3 C20 1.424(3)
O5 C24 1.394(4)
O5 C23 1.452(4)
O12 N2 1.228(3)
O11 N2 1.229(3)
N1 C7 1.486(3)
N2 C4 1.470(4)
C7 H7 0.9800
C7 C19 1.513(4)
C7 C8 1.520(4)
C19 C14 1.375(4)
C19 C18 1.402(4)
C8 C13 1.387(4)
C8 C9 1.392(4)
C1 C6 1.394(4)
C1 C2 1.384(4)
C13 C12 1.400(4)
C6 H6 0.9300
C6 C5 1.378(4)
C14 C15 1.392(4)
C4 C5 1.384(4)
C4 C3 1.379(4)
C9 H9 0.9300
C9 C10 1.387(4)
C15 H15 0.9300
C15 C16 1.375(4)
C2 H2 0.9300
C2 C3 1.383(4)
C18 H18 0.9300
C18 C17 1.391(4)
C10 H10 0.9300
C10 C11 1.392(4)
C5 H5 0.9300
C12 H12 0.9300
C12 C11 1.374(5)
C17 H17 0.9300
C17 C16 1.385(4)
C11 H11 0.9300
C28 H28A 0.9700
C28 H28B 0.9700
C28 C29 1.491(4)
C16 H16 0.9300
C3 H3 0.9300
C29 H29A 0.9700
C29 H29B 0.9700
C21 H21A 0.9700
C21 H21B 0.9700
C21 C20 1.473(5)
C20 H20A 0.9700
C20 H20B 0.9700
C27 H27A 0.9700
C27 H27B 0.9700
C27 C26 1.494(4)
C24 H24 0.9300
C24 C25 1.486(5)
C26 H26A 0.9700
C26 H26B 0.9700
C25 H25A 0.9700
C25 H25B 0.9700
C22 H22A 0.9700
C22 H22B 0.9700
C22 C23 1.468(5)
C23 H23A 0.9700
C23 H23B 0.9700

loop_
_geom_torsion_atom_site_label_1
_geom_torsion_atom_site_label_2
_geom_torsion_atom_site_label_3
_geom_torsion_atom_site_label_4
_geom_torsion
S1 N1 C7 C19 -120.2(2)
S1 N1 C7 C8 118.9(2)
S1 C1 C6 C5 170.4(2)
S1 C1 C2 C3 -169.1(2)
Na1 S1 N1 C7 163.9(2)
Na1 S1 C1 C6 -9.8(2)
Na1 S1 C1 C2 162.98(19)
Na1 O7 C28 C29 -28.9(3)
Na1 O7 C27 C26 16.2(3)
Na1 O6 C26 C27 70.6(2)
Na1 O6 C25 C24 -52.2(3)
Na1 O4 C21 C20 22.2(3)
Na1 O4 C22 C23 -41.6(3)
Na1 O3 C29 C28 -64.5(2)
Na1 O3 C20 C21 66.5(2)
Na1 O5 C24 C25 -41.2(3)
Na1 O5 C23 C22 -43.8(3)
Na1 N1 C7 C19 33.8(3)
Na1 N1 C7 C8 -87.1(3)
O2 S1 O1 Na1 131.47(11)
O2 S1 N1 Na1 -131.81(11)
O2 S1 N1 C7 32.1(2)
O2 S1 C1 C6 169.7(2)
O2 S1 C1 C2 -17.5(2)
O1 S1 N1 Na1 0.22(12)
O1 S1 N1 C7 164.14(18)
O1 S1 C1 C6 46.7(2)
O1 S1 C1 C2 -140.5(2)
O7 C28 C29 O3 63.9(3)
O7 C27 C26 O6 -59.0(3)
O10 C13 C12 C11 178.5(2)
O10 C14 C15 C16 -179.3(2)
O4 C21 C20 O3 -59.9(3)
O4 C22 C23 O5 56.0(4)
O5 C24 C25 O6 63.8(3)
O12 N2 C4 C5 168.6(3)
O12 N2 C4 C3 -9.1(4)
O11 N2 C4 C5 -10.2(4)
O11 N2 C4 C3 172.1(3)
N1 S1 O1 Na1 -0.21(12)
N1 S1 C1 C6 -66.4(2)
N1 S1 C1 C2 106.4(2)
N1 C7 C19 C14 -112.3(3)
N1 C7 C19 C18 64.6(3)
N1 C7 C8 C13 112.1(3)
N1 C7 C8 C9 -66.2(3)
N2 C4 C5 C6 -174.5(2)
N2 C4 C3 C2 175.7(2)
C7 C19 C14 O10 -3.6(4)
C7 C19 C14 C15 175.6(2)
C7 C19 C18 C17 -177.2(2)
C7 C8 C13 O10 3.6(4)
C7 C8 C13 C12 -175.8(2)
C7 C8 C9 C10 177.1(3)
C19 C7 C8 C13 -8.4(3)
C19 C7 C8 C9 173.2(2)
C19 C14 C15 C16 1.4(4)
C19 C18 C17 C16 1.7(4)
C8 C7 C19 C14 8.5(3)
C8 C7 C19 C18 -174.7(2)
C8 C13 C12 C11 -2.0(4)
C8 C9 C10 C11 -0.5(4)
C1 S1 O1 Na1 -113.70(11)
C1 S1 N1 Na1 111.49(11)
C1 S1 N1 C7 -84.6(2)
C1 C6 C5 C4 -0.8(4)
C1 C2 C3 C4 -1.5(4)
C13 O10 C14 C19 -2.4(4)
C13 O10 C14 C15 178.4(2)
C13 C8 C9 C10 -1.3(4)
C13 C12 C11 C10 0.1(4)
C6 C1 C2 C3 3.6(4)
C14 O10 C13 C8 2.4(4)
C14 O10 C13 C12 -178.2(2)
C14 C19 C18 C17 -0.2(4)
C14 C15 C16 C17 0.2(4)
C9 C8 C13 O10 -178.0(2)
C9 C8 C13 C12 2.6(4)
C9 C10 C11 C12 1.2(4)
C2 C1 C6 C5 -2.4(4)
C18 C19 C14 O10 179.4(2)
C18 C19 C14 C15 -1.3(4)
C18 C17 C16 C15 -1.7(4)
C5 C4 C3 C2 -1.9(5)
C28 O7 C27 C26 154.1(3)
C3 C4 C5 C6 3.0(4)
C29 O3 C20 C21 -179.9(2)
C21 O4 C22 C23 -179.7(3)
C20 O3 C29 C28 -178.1(2)
C27 O7 C28 C29 -167.4(3)
C24 O5 C23 C22 94.1(3)
C26 O6 C25 C24 -165.1(2)
C25 O6 C26 C27 -173.6(2)
C22 O4 C21 C20 159.8(3)
C23 O5 C24 C25 -178.1(2)
